data_4123920
loop_
_publ_author_name
'Breshears, J.D.'
'Kanatzidis, M.G.'

_publ_section_title
;
 beta-(K M P2 Se6) (M = Sb, Bi): kinetically accessible phases obtained
 from rapid crystallisation of amorphous precursors
;
_journal_name_full 'Journal of the American Chemical Society'
_journal_page_first 7839
_journal_page_last 7840
_journal_volume 122
_journal_year 2000
_chemical_formula_sum 'Bi K P2 Se6'
_chemical_name_systematic 'K (Bi P2 Se6)'
_space_group_IT_number 4
_symmetry_space_group_name_Hall 'P 2yb'
_symmetry_space_group_name_H-M 'P 1 21 1'
_cell_angle_alpha 90
_cell_angle_beta 91.508
_cell_angle_gamma 90
_cell_formula_units_Z 2
_cell_length_a 6.9183
_cell_length_b 7.663
_cell_length_c 10.239
_cell_volume 542.632
_citation_journal_id_ASTM JACSAT
_cod_data_source_file Breshears_JACSAT_2000_1174.cif
_cod_data_source_block Bi1K1P2Se6
_cod_original_formula_sum 'Bi1 K1 P2 Se6'
_cod_database_code 4123920

loop_
_symmetry_equiv_pos_as_xyz
x,y,z
-x,y+1/2,-z

loop_
_atom_site_label
_atom_site_type_symbol
_atom_site_fract_x
_atom_site_fract_y
_atom_site_fract_z
_atom_site_occupancy
_atom_site_U_iso_or_equiv
P2 P+4 0.7974 0.4703 0.7003 1 0.0
Bi1 Bi+3 0.7978 0.711 0.9804 1 0.0
Se1 Se-2 0.9266 0.0561 0.8207 1 0.0
Se5 Se-2 0.5812 0.6738 0.7291 1 0.0
P1 P+4 0.6904 0.2508 0.8214 1 0.0
Se3 Se-2 0.6516 0.3696 0.0183 1 0.0
K1 K+1 0.3021 0.4556 0.5017 1 0.0
Se2 Se-2 0.061 0.5608 0.8085 1 0.0
Se6 Se-2 0.8298 0.3832 0.503 1 0.0
Se4 Se-2 0.4224 0.1553 0.7367 1 0.0
